data_4078439
loop_
_publ_author_name
'Arp, Henning'
'Zirngast, Michaela'
'Marschner, Christoph'
'Baumgartner, Judith'
'Rasmussen, Kenneth'
'Zark, Patrick'
'M\"uller, Thomas'

_publ_section_title
;
 Synthesis of Oligosilanyl Compounds of Group 4 Metallocenes with the
 Oxidation State +3.
;
_journal_issue 11
_journal_name_full Organometallics
_journal_page_first 4309
_journal_page_last 4319
_journal_paper_doi 10.1021/om3001873
_journal_volume 31
_journal_year 2012
_chemical_formula_sum 'C38 H82 Hf K O6 Si8'
_chemical_formula_weight 1077.35
_chemical_name_systematic
;
 ?
;
_space_group_IT_number 2
_symmetry_cell_setting triclinic
_symmetry_space_group_name_Hall '-P 1'
_symmetry_space_group_name_H-M 'P -1'
_atom_sites_solution_hydrogens geom
_atom_sites_solution_primary direct
_atom_sites_solution_secondary difmap
_audit_creation_method SHELXL-97
_cell_angle_alpha 77.47(3)
_cell_angle_beta 81.03(3)
_cell_angle_gamma 70.17(3)
_cell_formula_units_Z 2
_cell_length_a 11.060(2)
_cell_length_b 13.291(3)
_cell_length_c 21.226(4)
_cell_measurement_reflns_used 3095
_cell_measurement_temperature 100(2)
_cell_measurement_theta_max 45.910
_cell_measurement_theta_min 4.552
_cell_volume 2853.7(12)
_computing_cell_refinement 'Bruker XSCANS'
_computing_data_collection 'Bruker XSCANS'
_computing_data_reduction 'Bruker SHELXTL'
_computing_molecular_graphics 'Bruker SHELXTL'
_computing_publication_material 'Bruker SHELXTL'
_computing_structure_refinement 'SHELXL-97 (Sheldrick, 1997)'
_computing_structure_solution 'SHELXS-97 (Sheldrick, 1990)'
_diffrn_ambient_temperature 100(2)
_diffrn_measured_fraction_theta_full 0.984
_diffrn_measured_fraction_theta_max 0.984
_diffrn_measurement_device_type 'SMART APEX'
_diffrn_measurement_method '\w scans'
_diffrn_radiation_monochromator graphite
_diffrn_radiation_source 'fine-focus sealed tube'
_diffrn_radiation_type MoK\a
_diffrn_radiation_wavelength 0.71073
_diffrn_reflns_av_R_equivalents 0.0720
_diffrn_reflns_av_sigmaI/netI 0.1218
_diffrn_reflns_limit_h_max 13
_diffrn_reflns_limit_h_min -13
_diffrn_reflns_limit_k_max 16
_diffrn_reflns_limit_k_min -16
_diffrn_reflns_limit_l_max 26
_diffrn_reflns_limit_l_min -26
_diffrn_reflns_number 22736
_diffrn_reflns_theta_full 26.33
_diffrn_reflns_theta_max 26.33
_diffrn_reflns_theta_min 1.97
_exptl_absorpt_coefficient_mu 2.103
_exptl_absorpt_correction_T_max 0.6322
_exptl_absorpt_correction_T_min 0.5020
_exptl_absorpt_correction_type multi-scan
_exptl_absorpt_process_details SADABS
_exptl_crystal_colour yellow
_exptl_crystal_density_diffrn 1.254
_exptl_crystal_density_method 'not measured'
_exptl_crystal_description needles
_exptl_crystal_F_000 1122
_exptl_crystal_size_max 0.38
_exptl_crystal_size_mid 0.24
_exptl_crystal_size_min 0.24
_refine_diff_density_max 2.372
_refine_diff_density_min -1.893
_refine_diff_density_rms 0.166
_refine_ls_extinction_method none
_refine_ls_goodness_of_fit_ref 1.028
_refine_ls_hydrogen_treatment constr
_refine_ls_matrix_type full
_refine_ls_number_parameters 503
_refine_ls_number_reflns 11430
_refine_ls_number_restraints 0
_refine_ls_restrained_S_all 1.028
_refine_ls_R_factor_all 0.0882
_refine_ls_R_factor_gt 0.0645
_refine_ls_shift/su_max 0.007
_refine_ls_shift/su_mean 0.000
_refine_ls_structure_factor_coef Fsqd
_refine_ls_weighting_details 'calc w=1/[\s^2^(Fo^2^)+(0.0431P)^2^+0.0000P] where P=(Fo^2^+2Fc^2^)/3'
_refine_ls_weighting_scheme calc
_refine_ls_wR_factor_gt 0.1209
_refine_ls_wR_factor_ref 0.1293
_reflns_number_gt 8911
_reflns_number_total 11430
_reflns_threshold_expression >2sigma(I)
_cod_data_source_file om3001873_si_002.cif
_cod_data_source_block 11_715j
_cod_depositor_comments
;
The following automatic conversions were performed:

'_symmetry_cell_setting' value 'Triclinic' changed to 'triclinic'
according to /home/saulius/struct/CIF-dictionaries/cif_core.dic
dictionary named 'cif_core.dic' version 2.4.1 from 2010-06-29.

Automatic conversion script
Id: cif_fix_values 1891 2012-01-12 08:04:46Z andrius 
;
_cod_original_cell_volume 2853.7(10)
_cod_original_sg_symbol_H-M P-1
_cod_database_code 4078439

loop_
_symmetry_equiv_pos_as_xyz
'x, y, z'
'-x, -y, -z'

loop_
_atom_site_label
_atom_site_type_symbol
_atom_site_fract_x
_atom_site_fract_y
_atom_site_fract_z
_atom_site_U_iso_or_equiv
_atom_site_adp_type
_atom_site_occupancy
_atom_site_symmetry_multiplicity
_atom_site_calc_flag
_atom_site_refinement_flags
Hf1 Hf 0.74795(3) 0.11828(2) 0.691654(15) 0.01509(9) Uani 1 1 d .
K1 K 0.38706(14) 0.64851(12) 0.72892(7) 0.0208(3) Uani 1 1 d .
O1 O 0.5939(5) 0.6519(4) 0.6352(2) 0.0284(13) Uani 1 1 d .
O2 O 0.3771(5) 0.6138(4) 0.6043(2) 0.0294(13) Uani 1 1 d .
O3 O 0.1977(5) 0.5694(4) 0.7077(3) 0.0279(12) Uani 1 1 d .
O4 O 0.1750(5) 0.6573(4) 0.8200(2) 0.0285(12) Uani 1 1 d .
O5 O 0.3970(5) 0.6843(4) 0.8534(2) 0.0286(12) Uani 1 1 d .
O6 O 0.5810(5) 0.7236(4) 0.7517(3) 0.0280(12) Uani 1 1 d .
Si1 Si 0.73815(19) 0.15482(15) 0.82070(9) 0.0177(4) Uani 1 1 d .
Si2 Si 0.90424(19) 0.22265(16) 0.83208(10) 0.0205(4) Uani 1 1 d .
Si3 Si 1.08102(19) 0.15516(17) 0.75893(10) 0.0221(5) Uani 1 1 d .
Si4 Si 0.99545(18) 0.14779(15) 0.66492(9) 0.0169(4) Uani 1 1 d .
Si5 Si 0.7548(2) 0.00857(16) 0.90987(10) 0.0222(5) Uani 1 1 d .
Si6 Si 0.5563(2) 0.28313(17) 0.86519(10) 0.0245(5) Uani 1 1 d .
Si7 Si 1.17313(19) 0.01921(16) 0.61729(10) 0.0213(5) Uani 1 1 d .
Si8 Si 1.01535(19) 0.30519(16) 0.59256(10) 0.0202(4) Uani 1 1 d .
C1 C 0.8510(8) -0.0539(5) 0.6502(4) 0.0274(18) Uani 1 1 d .
H1 H 0.9107 -0.0536 0.6128 0.033 Uiso 1 1 calc R
C2 C 0.8820(7) -0.0776(5) 0.7161(3) 0.0217(17) Uani 1 1 d .
H2 H 0.9653 -0.0952 0.7301 0.026 Uiso 1 1 calc R
C3 C 0.7668(7) -0.0700(5) 0.7558(4) 0.0229(17) Uani 1 1 d .
H3 H 0.7588 -0.0826 0.8018 0.027 Uiso 1 1 calc R
C4 C 0.6644(8) -0.0404(6) 0.7161(4) 0.0290(19) Uani 1 1 d .
H4 H 0.5758 -0.0287 0.7305 0.035 Uiso 1 1 calc R
C5 C 0.7189(8) -0.0314(6) 0.6504(4) 0.0279(18) Uani 1 1 d .
H5 H 0.6727 -0.0133 0.6132 0.033 Uiso 1 1 calc R
C6 C 0.5423(7) 0.2068(6) 0.6407(4) 0.0273(18) Uani 1 1 d .
H6 H 0.4902 0.1634 0.6393 0.033 Uiso 1 1 calc R
C7 C 0.5368(7) 0.2608(6) 0.6913(4) 0.0238(17) Uani 1 1 d .
H7 H 0.4812 0.2601 0.7302 0.029 Uiso 1 1 calc R
C8 C 0.6290(7) 0.3166(5) 0.6742(4) 0.0244(17) Uani 1 1 d .
H8 H 0.6464 0.3599 0.6996 0.029 Uiso 1 1 calc R
C9 C 0.6905(7) 0.2965(6) 0.6126(4) 0.0232(17) Uani 1 1 d .
H9 H 0.7559 0.3247 0.5891 0.028 Uiso 1 1 calc R
C10 C 0.6378(7) 0.2273(6) 0.5922(3) 0.0278(18) Uani 1 1 d .
H10 H 0.6623 0.1996 0.5528 0.033 Uiso 1 1 calc R
C11 C 0.8510(7) 0.3782(6) 0.8072(4) 0.0302(19) Uani 1 1 d .
H11A H 0.7815 0.4110 0.8385 0.045 Uiso 1 1 calc R
H11B H 0.8199 0.3989 0.7640 0.045 Uiso 1 1 calc R
H11C H 0.9245 0.4040 0.8065 0.045 Uiso 1 1 calc R
C12 C 0.9682(7) 0.1905(6) 0.9151(3) 0.0281(18) Uani 1 1 d .
H12A H 1.0401 0.2191 0.9120 0.042 Uiso 1 1 calc R
H12B H 0.9982 0.1116 0.9296 0.042 Uiso 1 1 calc R
H12C H 0.8991 0.2242 0.9462 0.042 Uiso 1 1 calc R
C13 C 1.1758(8) 0.0133(6) 0.7986(4) 0.037(2) Uani 1 1 d .
H13A H 1.2580 -0.0123 0.7727 0.055 Uiso 1 1 calc R
H13B H 1.1258 -0.0361 0.8013 0.055 Uiso 1 1 calc R
H13C H 1.1925 0.0151 0.8423 0.055 Uiso 1 1 calc R
C14 C 1.1931(8) 0.2397(7) 0.7507(4) 0.039(2) Uani 1 1 d .
H14A H 1.2151 0.2395 0.7937 0.058 Uiso 1 1 calc R
H14B H 1.1498 0.3145 0.7302 0.058 Uiso 1 1 calc R
H14C H 1.2721 0.2087 0.7238 0.058 Uiso 1 1 calc R
C15 C 0.6226(7) -0.0561(6) 0.9141(4) 0.0296(19) Uani 1 1 d .
H15A H 0.6572 -0.1347 0.9290 0.044 Uiso 1 1 calc R
H15B H 0.5927 -0.0422 0.8709 0.044 Uiso 1 1 calc R
H15C H 0.5501 -0.0246 0.9444 0.044 Uiso 1 1 calc R
C16 C 0.7394(7) 0.0384(6) 0.9944(3) 0.0299(19) Uani 1 1 d .
H16A H 0.7534 -0.0296 1.0258 0.045 Uiso 1 1 calc R
H16B H 0.6528 0.0879 1.0038 0.045 Uiso 1 1 calc R
H16C H 0.8039 0.0722 0.9973 0.045 Uiso 1 1 calc R
C17 C 0.9157(7) -0.1032(6) 0.9049(4) 0.0314(19) Uani 1 1 d .
H17A H 0.9847 -0.0763 0.9107 0.047 Uiso 1 1 calc R
H17B H 0.9313 -0.1254 0.8625 0.047 Uiso 1 1 calc R
H17C H 0.9140 -0.1657 0.9391 0.047 Uiso 1 1 calc R
C18 C 0.4931(7) 0.4185(6) 0.8111(4) 0.0280(18) Uani 1 1 d .
H18A H 0.4503 0.4098 0.7764 0.042 Uiso 1 1 calc R
H18B H 0.5649 0.4459 0.7921 0.042 Uiso 1 1 calc R
H18C H 0.4311 0.4701 0.8366 0.042 Uiso 1 1 calc R
C19 C 0.4140(7) 0.2315(7) 0.8897(4) 0.038(2) Uani 1 1 d .
H19A H 0.3345 0.2931 0.8918 0.057 Uiso 1 1 calc R
H19B H 0.4240 0.1844 0.9323 0.057 Uiso 1 1 calc R
H19C H 0.4092 0.1900 0.8577 0.057 Uiso 1 1 calc R
C20 C 0.5831(8) 0.3265(7) 0.9399(4) 0.037(2) Uani 1 1 d .
H20A H 0.6515 0.3605 0.9291 0.055 Uiso 1 1 calc R
H20B H 0.6087 0.2627 0.9741 0.055 Uiso 1 1 calc R
H20C H 0.5031 0.3787 0.9550 0.055 Uiso 1 1 calc R
C21 C 1.1597(8) 0.0256(7) 0.5291(4) 0.037(2) Uani 1 1 d .
H21A H 1.2236 -0.0384 0.5142 0.056 Uiso 1 1 calc R
H21B H 1.1756 0.0916 0.5036 0.056 Uiso 1 1 calc R
H21C H 1.0729 0.0269 0.5234 0.056 Uiso 1 1 calc R
C22 C 1.3378(7) 0.0325(7) 0.6209(4) 0.036(2) Uani 1 1 d .
H22A H 1.4055 -0.0302 0.6068 0.054 Uiso 1 1 calc R
H22B H 1.3480 0.0354 0.6655 0.054 Uiso 1 1 calc R
H22C H 1.3446 0.0993 0.5923 0.054 Uiso 1 1 calc R
C23 C 1.1961(8) -0.1281(6) 0.6550(4) 0.036(2) Uani 1 1 d .
H23A H 1.2711 -0.1748 0.6324 0.054 Uiso 1 1 calc R
H23B H 1.1189 -0.1461 0.6514 0.054 Uiso 1 1 calc R
H23C H 1.2102 -0.1395 0.7008 0.054 Uiso 1 1 calc R
C24 C 1.1816(7) 0.3219(6) 0.5749(4) 0.0301(19) Uani 1 1 d .
H24A H 1.1760 0.3916 0.5462 0.045 Uiso 1 1 calc R
H24B H 1.2403 0.2626 0.5538 0.045 Uiso 1 1 calc R
H24C H 1.2143 0.3202 0.6156 0.045 Uiso 1 1 calc R
C25 C 0.9668(8) 0.3139(6) 0.5082(4) 0.0308(19) Uani 1 1 d .
H25A H 0.9207 0.3896 0.4906 0.046 Uiso 1 1 calc R
H25B H 0.9106 0.2694 0.5114 0.046 Uiso 1 1 calc R
H25C H 1.0444 0.2870 0.4794 0.046 Uiso 1 1 calc R
C26 C 0.9133(7) 0.4366(5) 0.6220(4) 0.0282(18) Uani 1 1 d .
H26A H 0.9489 0.4431 0.6598 0.042 Uiso 1 1 calc R
H26B H 0.8244 0.4356 0.6339 0.042 Uiso 1 1 calc R
H26C H 0.9141 0.4986 0.5873 0.042 Uiso 1 1 calc R
C27 C 0.5630(8) 0.6704(6) 0.5703(4) 0.033(2) Uani 1 1 d .
H27A H 0.6428 0.6604 0.5405 0.040 Uiso 1 1 calc R
H27B H 0.5057 0.7458 0.5585 0.040 Uiso 1 1 calc R
C28 C 0.4965(8) 0.5915(6) 0.5642(3) 0.0308(19) Uani 1 1 d .
H28A H 0.4799 0.6000 0.5185 0.037 Uiso 1 1 calc R
H28B H 0.5517 0.5160 0.5782 0.037 Uiso 1 1 calc R
C29 C 0.3071(8) 0.5405(6) 0.6037(4) 0.034(2) Uani 1 1 d .
H29A H 0.3561 0.4659 0.6236 0.040 Uiso 1 1 calc R
H29B H 0.2955 0.5399 0.5585 0.040 Uiso 1 1 calc R
C30 C 0.1776(7) 0.5771(7) 0.6412(4) 0.035(2) Uani 1 1 d .
H30A H 0.1302 0.6531 0.6228 0.042 Uiso 1 1 calc R
H30B H 0.1258 0.5305 0.6385 0.042 Uiso 1 1 calc R
C31 C 0.0764(8) 0.6064(7) 0.7443(4) 0.037(2) Uani 1 1 d .
H31A H 0.0199 0.5647 0.7400 0.044 Uiso 1 1 calc R
H31B H 0.0331 0.6842 0.7279 0.044 Uiso 1 1 calc R
C32 C 0.0999(8) 0.5907(7) 0.8140(4) 0.037(2) Uani 1 1 d .
H32A H 0.0165 0.6111 0.8407 0.045 Uiso 1 1 calc R
H32B H 0.1467 0.5133 0.8297 0.045 Uiso 1 1 calc R
C33 C 0.1985(8) 0.6455(6) 0.8857(4) 0.033(2) Uani 1 1 d .
H33A H 0.2484 0.5692 0.9019 0.040 Uiso 1 1 calc R
H33B H 0.1155 0.6644 0.9129 0.040 Uiso 1 1 calc R
C34 C 0.4785(8) 0.7458(6) 0.8570(4) 0.0322(19) Uani 1 1 d .
H34A H 0.4927 0.7398 0.9027 0.039 Uiso 1 1 calc R
H34B H 0.4369 0.8234 0.8393 0.039 Uiso 1 1 calc R
C35 C 0.6047(8) 0.7036(6) 0.8190(4) 0.035(2) Uani 1 1 d .
H35A H 0.6650 0.7410 0.8244 0.042 Uiso 1 1 calc R
H35B H 0.6436 0.6247 0.8344 0.042 Uiso 1 1 calc R
C36 C 0.7008(7) 0.6907(6) 0.7123(4) 0.032(2) Uani 1 1 d .
H36A H 0.7447 0.6118 0.7248 0.038 Uiso 1 1 calc R
H36B H 0.7586 0.7303 0.7180 0.038 Uiso 1 1 calc R
C37 C 0.6686(8) 0.7172(6) 0.6427(4) 0.033(2) Uani 1 1 d .
H37A H 0.6190 0.7952 0.6315 0.040 Uiso 1 1 calc R
H37B H 0.7490 0.7021 0.6134 0.040 Uiso 1 1 calc R
C38 C 0.2727(8) 0.7191(6) 0.8899(4) 0.0310(19) Uani 1 1 d .
H38A H 0.2250 0.7951 0.8718 0.037 Uiso 1 1 calc R
H38B H 0.2846 0.7154 0.9357 0.037 Uiso 1 1 calc R

loop_
_atom_site_aniso_label
_atom_site_aniso_U_11
_atom_site_aniso_U_22
_atom_site_aniso_U_33
_atom_site_aniso_U_23
_atom_site_aniso_U_13
_atom_site_aniso_U_12
Hf1 0.01626(16) 0.01092(14) 0.01911(17) -0.00190(11) -0.00500(11) -0.00458(11)
K1 0.0209(8) 0.0200(8) 0.0212(9) -0.0039(7) -0.0024(7) -0.0056(7)
O1 0.031(3) 0.022(3) 0.031(3) -0.006(2) 0.009(2) -0.010(2)
O2 0.037(3) 0.024(3) 0.027(3) -0.009(2) -0.003(3) -0.007(3)
O3 0.030(3) 0.020(3) 0.033(3) -0.001(2) -0.010(2) -0.006(2)
O4 0.025(3) 0.027(3) 0.027(3) 0.001(2) 0.002(2) -0.006(2)
O5 0.034(3) 0.021(3) 0.030(3) -0.010(2) -0.009(2) 0.000(2)
O6 0.024(3) 0.020(3) 0.039(3) -0.006(2) -0.003(2) -0.006(2)
Si1 0.0200(11) 0.0141(10) 0.0174(11) -0.0024(8) -0.0035(8) -0.0028(8)
Si2 0.0240(11) 0.0176(10) 0.0190(11) -0.0030(8) -0.0035(9) -0.0050(9)
Si3 0.0190(11) 0.0244(11) 0.0219(12) -0.0031(9) -0.0039(9) -0.0054(9)
Si4 0.0179(10) 0.0125(10) 0.0187(11) -0.0015(8) -0.0024(8) -0.0033(8)
Si5 0.0269(12) 0.0189(11) 0.0182(11) 0.0004(9) -0.0030(9) -0.0058(9)
Si6 0.0216(11) 0.0220(11) 0.0236(12) -0.0044(9) -0.0040(9) 0.0022(9)
Si7 0.0212(11) 0.0152(10) 0.0243(12) -0.0036(9) -0.0011(9) -0.0022(8)
Si8 0.0207(11) 0.0159(10) 0.0222(11) -0.0012(8) -0.0013(9) -0.0052(8)
C1 0.043(5) 0.012(4) 0.028(5) -0.004(3) 0.003(4) -0.013(3)
C2 0.028(4) 0.010(3) 0.028(4) -0.005(3) -0.002(3) -0.008(3)
C3 0.034(5) 0.013(4) 0.024(4) -0.001(3) -0.005(3) -0.011(3)
C4 0.031(5) 0.025(4) 0.036(5) -0.005(4) 0.006(4) -0.019(4)
C5 0.039(5) 0.022(4) 0.026(4) -0.005(3) -0.003(4) -0.013(4)
C6 0.032(5) 0.021(4) 0.034(5) -0.001(3) -0.020(4) -0.008(3)
C7 0.015(4) 0.026(4) 0.026(4) 0.000(3) -0.009(3) 0.000(3)
C8 0.024(4) 0.013(4) 0.036(5) -0.006(3) -0.012(4) 0.000(3)
C9 0.021(4) 0.018(4) 0.029(4) 0.000(3) -0.008(3) -0.003(3)
C10 0.036(5) 0.028(4) 0.011(4) -0.003(3) -0.010(3) 0.002(4)
C11 0.025(4) 0.025(4) 0.035(5) -0.004(4) 0.001(4) -0.005(3)
C12 0.036(5) 0.037(5) 0.015(4) -0.006(3) -0.004(3) -0.015(4)
C13 0.039(5) 0.038(5) 0.019(4) -0.002(4) -0.006(4) 0.006(4)
C14 0.034(5) 0.063(6) 0.028(5) -0.011(4) 0.001(4) -0.026(5)
C15 0.039(5) 0.026(4) 0.027(5) 0.000(3) -0.003(4) -0.018(4)
C16 0.033(5) 0.033(5) 0.022(4) 0.002(4) -0.006(4) -0.011(4)
C17 0.035(5) 0.017(4) 0.033(5) -0.004(3) 0.001(4) 0.001(3)
C18 0.024(4) 0.023(4) 0.031(5) -0.011(4) -0.008(3) 0.006(3)
C19 0.030(5) 0.047(5) 0.031(5) -0.009(4) 0.000(4) -0.005(4)
C20 0.041(5) 0.032(5) 0.030(5) -0.011(4) -0.004(4) 0.000(4)
C21 0.049(5) 0.034(5) 0.028(5) -0.015(4) 0.009(4) -0.012(4)
C22 0.022(4) 0.032(5) 0.051(6) -0.007(4) -0.004(4) -0.003(4)
C23 0.031(5) 0.018(4) 0.048(6) -0.007(4) 0.008(4) 0.003(4)
C24 0.029(4) 0.028(4) 0.032(5) 0.000(4) 0.003(4) -0.012(4)
C25 0.037(5) 0.024(4) 0.028(5) 0.000(4) -0.005(4) -0.006(4)
C26 0.033(5) 0.016(4) 0.037(5) -0.002(3) 0.001(4) -0.013(3)
C27 0.036(5) 0.026(4) 0.030(5) -0.005(4) 0.010(4) -0.007(4)
C28 0.046(5) 0.033(5) 0.012(4) -0.013(3) 0.000(4) -0.006(4)
C29 0.053(6) 0.023(4) 0.031(5) -0.006(4) -0.024(4) -0.009(4)
C30 0.021(4) 0.037(5) 0.045(6) -0.010(4) -0.008(4) -0.004(4)
C31 0.027(5) 0.027(5) 0.056(6) -0.001(4) -0.006(4) -0.012(4)
C32 0.024(5) 0.033(5) 0.047(6) 0.002(4) 0.006(4) -0.010(4)
C33 0.031(5) 0.030(5) 0.021(4) 0.001(4) 0.009(4) 0.005(4)
C34 0.046(5) 0.027(4) 0.024(5) -0.013(4) -0.003(4) -0.007(4)
C35 0.038(5) 0.024(4) 0.049(6) -0.011(4) -0.016(4) -0.011(4)
C36 0.022(4) 0.023(4) 0.054(6) -0.011(4) -0.005(4) -0.008(3)
C37 0.036(5) 0.030(5) 0.037(5) -0.010(4) 0.007(4) -0.018(4)
C38 0.042(5) 0.024(4) 0.017(4) -0.001(3) 0.002(4) -0.002(4)

loop_
_atom_type_symbol
_atom_type_description
_atom_type_scat_dispersion_real
_atom_type_scat_dispersion_imag
_atom_type_scat_source
C C 0.0033 0.0016 'International Tables Vol C Tables 4.2.6.8 and 6.1.1.4'
H H 0.0000 0.0000 'International Tables Vol C Tables 4.2.6.8 and 6.1.1.4'
Hf Hf -0.5830 6.1852 'International Tables Vol C Tables 4.2.6.8 and 6.1.1.4'
K K 0.2009 0.2494 'International Tables Vol C Tables 4.2.6.8 and 6.1.1.4'
O O 0.0106 0.0060 'International Tables Vol C Tables 4.2.6.8 and 6.1.1.4'
Si Si 0.0817 0.0704 'International Tables Vol C Tables 4.2.6.8 and 6.1.1.4'

loop_
_geom_angle_atom_site_label_1
_geom_angle_atom_site_label_2
_geom_angle_atom_site_label_3
_geom_angle
_geom_angle_site_symmetry_3
C7 Hf1 C1 137.6(3) .
C7 Hf1 C5 106.1(3) .
C1 Hf1 C5 32.6(2) .
C7 Hf1 C6 33.0(2) .
C1 Hf1 C6 106.0(3) .
C5 Hf1 C6 77.2(3) .
C7 Hf1 C8 33.2(2) .
C1 Hf1 C8 150.9(3) .
C5 Hf1 C8 131.1(3) .
C6 Hf1 C8 54.5(2) .
C7 Hf1 C4 96.9(3) .
C1 Hf1 C4 54.6(2) .
C5 Hf1 C4 33.3(2) .
C6 Hf1 C4 81.5(3) .
C8 Hf1 C4 130.0(3) .
C7 Hf1 C2 150.4(2) .
C1 Hf1 C2 33.5(2) .
C5 Hf1 C2 54.7(2) .
C6 Hf1 C2 131.2(2) .
C8 Hf1 C2 174.2(2) .
C4 Hf1 C2 54.3(2) .
C7 Hf1 C10 54.6(2) .
C1 Hf1 C10 97.2(3) .
C5 Hf1 C10 81.4(3) .
C6 Hf1 C10 32.8(2) .
C8 Hf1 C10 54.3(2) .
C4 Hf1 C10 101.7(3) .
C2 Hf1 C10 130.6(2) .
C7 Hf1 C3 119.4(2) .
C1 Hf1 C3 54.3(2) .
C5 Hf1 C3 54.4(2) .
C6 Hf1 C3 113.1(2) .
C8 Hf1 C3 148.7(2) .
C4 Hf1 C3 32.6(2) .
C2 Hf1 C3 32.2(2) .
C10 Hf1 C3 133.4(2) .
C7 Hf1 C9 54.5(2) .
C1 Hf1 C9 119.6(2) .
C5 Hf1 C9 112.8(2) .
C6 Hf1 C9 54.0(2) .
C8 Hf1 C9 32.6(2) .
C4 Hf1 C9 133.2(2) .
C2 Hf1 C9 149.2(2) .
C10 Hf1 C9 32.4(2) .
C3 Hf1 C9 165.7(2) .
C7 Hf1 Si4 127.15(18) .
C1 Hf1 Si4 86.09(19) .
C5 Hf1 Si4 117.30(19) .
C6 Hf1 Si4 133.55(19) .
C8 Hf1 Si4 93.91(18) .
C4 Hf1 Si4 135.93(19) .
C2 Hf1 Si4 82.13(17) .
C10 Hf1 Si4 102.38(19) .
C3 Hf1 Si4 110.20(17) .
C9 Hf1 Si4 80.73(17) .
C7 Hf1 Si1 83.26(18) .
C1 Hf1 Si1 127.68(18) .
C5 Hf1 Si1 131.69(18) .
C6 Hf1 Si1 114.43(19) .
C8 Hf1 Si1 81.41(18) .
C4 Hf1 Si1 99.48(18) .
C2 Hf1 Si1 94.26(17) .
C10 Hf1 Si1 134.52(18) .
C3 Hf1 Si1 79.35(17) .
C9 Hf1 Si1 110.83(17) .
Si4 Hf1 Si1 89.10(6) .
O3 K1 O4 60.91(16) .
O3 K1 O1 119.83(16) .
O4 K1 O1 176.85(15) .
O3 K1 O6 178.70(15) .
O4 K1 O6 119.13(16) .
O1 K1 O6 60.22(15) .
O3 K1 O2 60.83(16) .
O4 K1 O2 119.72(16) .
O1 K1 O2 60.22(16) .
O6 K1 O2 119.48(16) .
O3 K1 O5 119.34(17) .
O4 K1 O5 60.38(16) .
O1 K1 O5 119.66(16) .
O6 K1 O5 60.35(16) .
O2 K1 O5 179.72(16) .
O3 K1 C23 81.18(18) 1_465
O4 K1 C23 83.86(18) 1_465
O1 K1 C23 93.20(18) 1_465
O6 K1 C23 100.13(18) 1_465
O2 K1 C23 73.49(19) 1_465
O5 K1 C23 106.28(19) 1_465
C27 O1 C37 111.9(6) .
C27 O1 K1 114.6(4) .
C37 O1 K1 115.6(4) .
C28 O2 C29 112.8(6) .
C28 O2 K1 116.2(4) .
C29 O2 K1 113.4(4) .
C31 O3 C30 109.8(6) .
C31 O3 K1 115.2(4) .
C30 O3 K1 116.6(4) .
C33 O4 C32 111.1(6) .
C33 O4 K1 116.1(4) .
C32 O4 K1 115.0(4) .
C34 O5 C38 112.9(5) .
C34 O5 K1 115.3(4) .
C38 O5 K1 114.8(4) .
C36 O6 C35 110.1(6) .
C36 O6 K1 115.5(4) .
C35 O6 K1 114.3(4) .
Si2 Si1 Si6 100.39(10) .
Si2 Si1 Si5 103.30(10) .
Si6 Si1 Si5 97.42(10) .
Si2 Si1 Hf1 111.75(9) .
Si6 Si1 Hf1 120.80(9) .
Si5 Si1 Hf1 120.05(9) .
C12 Si2 C11 106.3(3) .
C12 Si2 Si3 106.9(3) .
C11 Si2 Si3 106.1(3) .
C12 Si2 Si1 118.3(3) .
C11 Si2 Si1 110.5(3) .
Si3 Si2 Si1 108.10(11) .
C13 Si3 C14 105.2(4) .
C13 Si3 Si2 107.5(3) .
C14 Si3 Si2 107.7(3) .
C13 Si3 Si4 110.4(3) .
C14 Si3 Si4 118.8(3) .
Si2 Si3 Si4 106.72(11) .
Si8 Si4 Si3 102.96(10) .
Si8 Si4 Si7 97.33(10) .
Si3 Si4 Si7 101.33(10) .
Si8 Si4 Hf1 118.38(9) .
Si3 Si4 Hf1 112.99(9) .
Si7 Si4 Hf1 120.87(9) .
C16 Si5 C17 103.6(3) .
C16 Si5 C15 103.1(3) .
C17 Si5 C15 107.2(4) .
C16 Si5 Si1 118.4(3) .
C17 Si5 Si1 112.2(3) .
C15 Si5 Si1 111.4(3) .
C19 Si6 C18 105.2(4) .
C19 Si6 C20 105.5(4) .
C18 Si6 C20 101.3(3) .
C19 Si6 Si1 112.4(3) .
C18 Si6 Si1 116.0(3) .
C20 Si6 Si1 115.2(3) .
C21 Si7 C23 104.3(4) .
C21 Si7 C22 105.5(4) .
C23 Si7 C22 102.6(4) .
C21 Si7 Si4 112.7(3) .
C23 Si7 Si4 115.3(3) .
C22 Si7 Si4 115.2(3) .
C24 Si8 C26 102.5(3) .
C24 Si8 C25 103.3(4) .
C26 Si8 C25 107.1(3) .
C24 Si8 Si4 117.5(3) .
C26 Si8 Si4 113.1(2) .
C25 Si8 Si4 112.2(3) .
C5 C1 C2 108.3(7) .
C5 C1 Hf1 73.7(4) .
C2 C1 Hf1 74.6(4) .
C3 C2 C1 107.4(7) .
C3 C2 Hf1 74.9(4) .
C1 C2 Hf1 71.9(4) .
C2 C3 C4 108.7(7) .
C2 C3 Hf1 72.8(4) .
C4 C3 Hf1 72.6(4) .
C3 C4 C5 107.3(7) .
C3 C4 Hf1 74.8(4) .
C5 C4 Hf1 72.1(4) .
C1 C5 C4 108.3(7) .
C1 C5 Hf1 73.6(4) .
C4 C5 Hf1 74.6(4) .
C7 C6 C10 108.7(7) .
C7 C6 Hf1 72.8(4) .
C10 C6 Hf1 75.1(4) .
C6 C7 C8 107.7(7) .
C6 C7 Hf1 74.2(4) .
C8 C7 Hf1 74.6(4) .
C9 C8 C7 107.9(6) .
C9 C8 Hf1 75.4(4) .
C7 C8 Hf1 72.2(4) .
C10 C9 C8 108.0(7) .
C10 C9 Hf1 73.0(4) .
C8 C9 Hf1 71.9(4) .
C6 C10 C9 107.6(7) .
C6 C10 Hf1 72.1(4) .
C9 C10 Hf1 74.5(4) .
Si7 C23 K1 146.1(4) 1_645
O1 C27 C28 109.3(6) .
O2 C28 C27 108.1(6) .
O2 C29 C30 109.1(6) .
O3 C30 C29 108.4(6) .
O3 C31 C32 108.6(6) .
O4 C32 C31 109.3(6) .
O4 C33 C38 109.2(6) .
O5 C34 C35 109.3(6) .
O6 C35 C34 107.9(6) .
O6 C36 C37 107.1(6) .
O1 C37 C36 108.7(6) .
O5 C38 C33 108.3(6) .

loop_
_geom_bond_atom_site_label_1
_geom_bond_atom_site_label_2
_geom_bond_distance
_geom_bond_site_symmetry_2
Hf1 C7 2.457(7) .
Hf1 C1 2.470(7) .
Hf1 C5 2.471(7) .
Hf1 C6 2.475(7) .
Hf1 C8 2.488(7) .
Hf1 C4 2.504(7) .
Hf1 C2 2.506(7) .
Hf1 C10 2.514(7) .
Hf1 C3 2.532(7) .
Hf1 C9 2.533(7) .
Hf1 Si4 2.849(2) .
Hf1 Si1 2.863(2) .
K1 O3 2.773(5) .
K1 O4 2.783(5) .
K1 O1 2.794(5) .
K1 O6 2.795(5) .
K1 O2 2.805(5) .
K1 O5 2.808(5) .
K1 C23 3.240(8) 1_465
O1 C27 1.420(9) .
O1 C37 1.432(8) .
O2 C28 1.432(9) .
O2 C29 1.439(9) .
O3 C31 1.427(9) .
O3 C30 1.439(9) .
O4 C33 1.425(9) .
O4 C32 1.439(9) .
O5 C34 1.427(9) .
O5 C38 1.448(9) .
O6 C36 1.437(9) .
O6 C35 1.443(9) .
Si1 Si2 2.367(3) .
Si1 Si6 2.371(3) .
Si1 Si5 2.380(3) .
Si2 C12 1.909(7) .
Si2 C11 1.923(7) .
Si2 Si3 2.346(3) .
Si3 C13 1.900(8) .
Si3 C14 1.903(8) .
Si3 Si4 2.372(3) .
Si4 Si8 2.366(3) .
Si4 Si7 2.378(3) .
Si5 C16 1.890(8) .
Si5 C17 1.898(7) .
Si5 C15 1.914(7) .
Si6 C19 1.883(8) .
Si6 C18 1.883(7) .
Si6 C20 1.895(8) .
Si7 C21 1.883(8) .
Si7 C23 1.893(7) .
Si7 C22 1.903(8) .
Si8 C24 1.896(7) .
Si8 C26 1.905(7) .
Si8 C25 1.918(8) .
C1 C5 1.389(10) .
C1 C2 1.434(10) .
C2 C3 1.399(10) .
C3 C4 1.414(10) .
C4 C5 1.426(10) .
C6 C7 1.399(10) .
C6 C10 1.409(11) .
C7 C8 1.415(10) .
C8 C9 1.411(10) .
C9 C10 1.410(10) .
C23 K1 3.240(8) 1_645
C27 C28 1.507(10) .
C29 C30 1.503(11) .
C31 C32 1.499(11) .
C33 C38 1.497(11) .
C34 C35 1.492(11) .
C36 C37 1.513(11) .

loop_
_geom_torsion_atom_site_label_1
_geom_torsion_atom_site_label_2
_geom_torsion_atom_site_label_3
_geom_torsion_atom_site_label_4
_geom_torsion
_geom_torsion_site_symmetry_1
_geom_torsion_site_symmetry_4
O3 K1 O1 C27 33.1(5) . .
O4 K1 O1 C27 -70(3) . .
O6 K1 O1 C27 -148.4(5) . .
O2 K1 O1 C27 20.3(4) . .
O5 K1 O1 C27 -159.4(4) . .
C23 K1 O1 C27 -48.6(5) 1_465 .
O3 K1 O1 C37 165.4(5) . .
O4 K1 O1 C37 63(3) . .
O6 K1 O1 C37 -16.1(5) . .
O2 K1 O1 C37 152.6(5) . .
O5 K1 O1 C37 -27.1(5) . .
C23 K1 O1 C37 83.7(5) 1_465 .
O3 K1 O2 C28 -153.2(5) . .
O4 K1 O2 C28 -169.5(4) . .
O1 K1 O2 C28 14.1(4) . .
O6 K1 O2 C28 25.4(5) . .
O5 K1 O2 C28 79(34) . .
C23 K1 O2 C28 117.8(5) 1_465 .
O3 K1 O2 C29 -19.9(4) . .
O4 K1 O2 C29 -36.2(5) . .
O1 K1 O2 C29 147.4(5) . .
O6 K1 O2 C29 158.6(4) . .
O5 K1 O2 C29 -147(34) . .
C23 K1 O2 C29 -108.9(5) 1_465 .
O4 K1 O3 C31 18.7(4) . .
O1 K1 O3 C31 -157.7(4) . .
O6 K1 O3 C31 111(7) . .
O2 K1 O3 C31 -145.1(5) . .
O5 K1 O3 C31 34.7(5) . .
C23 K1 O3 C31 -69.1(5) 1_465 .
O4 K1 O3 C30 149.7(5) . .
O1 K1 O3 C30 -26.8(5) . .
O6 K1 O3 C30 -118(7) . .
O2 K1 O3 C30 -14.1(4) . .
O5 K1 O3 C30 165.6(4) . .
C23 K1 O3 C30 61.8(5) 1_465 .
O3 K1 O4 C33 147.3(5) . .
O1 K1 O4 C33 -108(3) . .
O6 K1 O4 C33 -31.2(5) . .
O2 K1 O4 C33 163.6(4) . .
O5 K1 O4 C33 -16.7(4) . .
C23 K1 O4 C33 -129.4(5) 1_465 .
O3 K1 O4 C32 15.3(4) . .
O1 K1 O4 C32 120(3) . .
O6 K1 O4 C32 -163.2(4) . .
O2 K1 O4 C32 31.6(5) . .
O5 K1 O4 C32 -148.8(5) . .
C23 K1 O4 C32 98.6(5) 1_465 .
O3 K1 O5 C34 -167.3(4) . .
O4 K1 O5 C34 -151.3(5) . .
O1 K1 O5 C34 25.1(5) . .
O6 K1 O5 C34 14.1(4) . .
O2 K1 O5 C34 -40(34) . .
C23 K1 O5 C34 -78.4(5) 1_465 .
O3 K1 O5 C38 -33.5(5) . .
O4 K1 O5 C38 -17.4(4) . .
O1 K1 O5 C38 158.9(4) . .
O6 K1 O5 C38 148.0(5) . .
O2 K1 O5 C38 94(34) . .
C23 K1 O5 C38 55.4(5) 1_465 .
O3 K1 O6 C36 73(8) . .
O4 K1 O6 C36 164.2(4) . .
O1 K1 O6 C36 -19.3(4) . .
O2 K1 O6 C36 -30.5(5) . .
O5 K1 O6 C36 149.7(5) . .
C23 K1 O6 C36 -107.2(5) 1_465 .
O3 K1 O6 C35 -56(8) . .
O4 K1 O6 C35 34.9(5) . .
O1 K1 O6 C35 -148.6(5) . .
O2 K1 O6 C35 -159.9(4) . .
O5 K1 O6 C35 20.4(4) . .
C23 K1 O6 C35 123.5(4) 1_465 .
C7 Hf1 Si1 Si2 -116.14(19) . .
C1 Hf1 Si1 Si2 95.8(2) . .
C5 Hf1 Si1 Si2 138.3(3) . .
C6 Hf1 Si1 Si2 -127.1(2) . .
C8 Hf1 Si1 Si2 -82.63(19) . .
C4 Hf1 Si1 Si2 148.0(2) . .
C2 Hf1 Si1 Si2 93.50(18) . .
C10 Hf1 Si1 Si2 -95.1(3) . .
C3 Hf1 Si1 Si2 122.21(19) . .
C9 Hf1 Si1 Si2 -68.3(2) . .
Si4 Hf1 Si1 Si2 11.45(9) . .
C7 Hf1 Si1 Si6 1.5(2) . .
C1 Hf1 Si1 Si6 -146.5(2) . .
C5 Hf1 Si1 Si6 -104.0(3) . .
C6 Hf1 Si1 Si6 -9.5(2) . .
C8 Hf1 Si1 Si6 35.0(2) . .
C4 Hf1 Si1 Si6 -94.4(2) . .
C2 Hf1 Si1 Si6 -148.87(19) . .
C10 Hf1 Si1 Si6 22.5(3) . .
C3 Hf1 Si1 Si6 -120.2(2) . .
C9 Hf1 Si1 Si6 49.4(2) . .
Si4 Hf1 Si1 Si6 129.09(11) . .
C7 Hf1 Si1 Si5 122.7(2) . .
C1 Hf1 Si1 Si5 -25.3(3) . .
C5 Hf1 Si1 Si5 17.2(3) . .
C6 Hf1 Si1 Si5 111.8(2) . .
C8 Hf1 Si1 Si5 156.2(2) . .
C4 Hf1 Si1 Si5 26.9(2) . .
C2 Hf1 Si1 Si5 -27.63(19) . .
C10 Hf1 Si1 Si5 143.7(3) . .
C3 Hf1 Si1 Si5 1.08(19) . .
C9 Hf1 Si1 Si5 170.60(19) . .
Si4 Hf1 Si1 Si5 -109.67(11) . .
Si6 Si1 Si2 C12 79.5(3) . .
Si5 Si1 Si2 C12 -20.8(3) . .
Hf1 Si1 Si2 C12 -151.2(3) . .
Si6 Si1 Si2 C11 -43.3(3) . .
Si5 Si1 Si2 C11 -143.6(3) . .
Hf1 Si1 Si2 C11 86.0(3) . .
Si6 Si1 Si2 Si3 -158.99(10) . .
Si5 Si1 Si2 Si3 100.74(12) . .
Hf1 Si1 Si2 Si3 -29.67(12) . .
C12 Si2 Si3 C13 45.4(4) . .
C11 Si2 Si3 C13 158.5(4) . .
Si1 Si2 Si3 C13 -83.0(3) . .
C12 Si2 Si3 C14 -67.6(4) . .
C11 Si2 Si3 C14 45.5(4) . .
Si1 Si2 Si3 C14 164.1(3) . .
C12 Si2 Si3 Si4 163.8(3) . .
C11 Si2 Si3 Si4 -83.1(3) . .
Si1 Si2 Si3 Si4 35.43(13) . .
C13 Si3 Si4 Si8 -142.7(3) . .
C14 Si3 Si4 Si8 -21.0(3) . .
Si2 Si3 Si4 Si8 100.83(12) . .
C13 Si3 Si4 Si7 -42.3(3) . .
C14 Si3 Si4 Si7 79.3(3) . .
Si2 Si3 Si4 Si7 -158.83(10) . .
C13 Si3 Si4 Hf1 88.5(3) . .
C14 Si3 Si4 Hf1 -149.9(3) . .
Si2 Si3 Si4 Hf1 -28.03(12) . .
C7 Hf1 Si4 Si8 -29.8(2) . .
C1 Hf1 Si4 Si8 121.5(2) . .
C5 Hf1 Si4 Si8 111.6(2) . .
C6 Hf1 Si4 Si8 13.1(3) . .
C8 Hf1 Si4 Si8 -29.4(2) . .
C4 Hf1 Si4 Si8 146.6(3) . .
C2 Hf1 Si4 Si8 154.89(19) . .
C10 Hf1 Si4 Si8 24.9(2) . .
C3 Hf1 Si4 Si8 171.0(2) . .
C9 Hf1 Si4 Si8 0.60(19) . .
Si1 Hf1 Si4 Si8 -110.68(10) . .
C7 Hf1 Si4 Si3 90.6(2) . .
C1 Hf1 Si4 Si3 -118.1(2) . .
C5 Hf1 Si4 Si3 -128.0(2) . .
C6 Hf1 Si4 Si3 133.5(3) . .
C8 Hf1 Si4 Si3 91.0(2) . .
C4 Hf1 Si4 Si3 -93.0(3) . .
C2 Hf1 Si4 Si3 -84.71(19) . .
C10 Hf1 Si4 Si3 145.32(19) . .
C3 Hf1 Si4 Si3 -68.6(2) . .
C9 Hf1 Si4 Si3 121.00(19) . .
Si1 Hf1 Si4 Si3 9.72(9) . .
C7 Hf1 Si4 Si7 -149.3(2) . .
C1 Hf1 Si4 Si7 2.0(2) . .
C5 Hf1 Si4 Si7 -7.9(2) . .
C6 Hf1 Si4 Si7 -106.4(3) . .
C8 Hf1 Si4 Si7 -148.8(2) . .
C4 Hf1 Si4 Si7 27.1(3) . .
C2 Hf1 Si4 Si7 35.44(19) . .
C10 Hf1 Si4 Si7 -94.5(2) . .
C3 Hf1 Si4 Si7 51.6(2) . .
C9 Hf1 Si4 Si7 -118.9(2) . .
Si1 Hf1 Si4 Si7 129.87(11) . .
Si2 Si1 Si5 C16 57.8(3) . .
Si6 Si1 Si5 C16 -44.8(3) . .
Hf1 Si1 Si5 C16 -177.0(3) . .
Si2 Si1 Si5 C17 -62.8(3) . .
Si6 Si1 Si5 C17 -165.3(3) . .
Hf1 Si1 Si5 C17 62.4(3) . .
Si2 Si1 Si5 C15 177.0(3) . .
Si6 Si1 Si5 C15 74.4(3) . .
Hf1 Si1 Si5 C15 -57.8(3) . .
Si2 Si1 Si6 C19 -161.1(3) . .
Si5 Si1 Si6 C19 -56.0(3) . .
Hf1 Si1 Si6 C19 75.7(3) . .
Si2 Si1 Si6 C18 77.8(3) . .
Si5 Si1 Si6 C18 -177.1(3) . .
Hf1 Si1 Si6 C18 -45.4(3) . .
Si2 Si1 Si6 C20 -40.3(3) . .
Si5 Si1 Si6 C20 64.8(3) . .
Hf1 Si1 Si6 C20 -163.5(3) . .
Si8 Si4 Si7 C21 -56.8(3) . .
Si3 Si4 Si7 C21 -161.6(3) . .
Hf1 Si4 Si7 C21 72.7(3) . .
Si8 Si4 Si7 C23 -176.3(3) . .
Si3 Si4 Si7 C23 78.9(3) . .
Hf1 Si4 Si7 C23 -46.9(3) . .
Si8 Si4 Si7 C22 64.4(3) . .
Si3 Si4 Si7 C22 -40.5(3) . .
Hf1 Si4 Si7 C22 -166.2(3) . .
Si3 Si4 Si8 C24 55.3(3) . .
Si7 Si4 Si8 C24 -48.2(3) . .
Hf1 Si4 Si8 C24 -179.3(3) . .
Si3 Si4 Si8 C26 -63.9(3) . .
Si7 Si4 Si8 C26 -167.4(3) . .
Hf1 Si4 Si8 C26 61.5(3) . .
Si3 Si4 Si8 C25 174.8(3) . .
Si7 Si4 Si8 C25 71.3(3) . .
Hf1 Si4 Si8 C25 -59.8(3) . .
C7 Hf1 C1 C5 -18.2(6) . .
C6 Hf1 C1 C5 -29.2(5) . .
C8 Hf1 C1 C5 -72.5(7) . .
C4 Hf1 C1 C5 37.7(4) . .
C2 Hf1 C1 C5 114.8(6) . .
C10 Hf1 C1 C5 -61.5(5) . .
C3 Hf1 C1 C5 78.1(5) . .
C9 Hf1 C1 C5 -86.5(5) . .
Si4 Hf1 C1 C5 -163.5(4) . .
Si1 Hf1 C1 C5 110.6(4) . .
C7 Hf1 C1 C2 -133.0(4) . .
C5 Hf1 C1 C2 -114.8(6) . .
C6 Hf1 C1 C2 -144.0(4) . .
C8 Hf1 C1 C2 172.7(5) . .
C4 Hf1 C1 C2 -77.1(5) . .
C10 Hf1 C1 C2 -176.4(4) . .
C3 Hf1 C1 C2 -36.7(4) . .
C9 Hf1 C1 C2 158.7(4) . .
Si4 Hf1 C1 C2 81.6(4) . .
Si1 Hf1 C1 C2 -4.2(5) . .
C5 C1 C2 C3 0.5(8) . .
Hf1 C1 C2 C3 67.1(5) . .
C5 C1 C2 Hf1 -66.6(5) . .
C7 Hf1 C2 C3 -21.6(7) . .
C1 Hf1 C2 C3 -114.4(6) . .
C5 Hf1 C2 C3 -77.6(5) . .
C6 Hf1 C2 C3 -65.8(5) . .
C8 Hf1 C2 C3 104(2) . .
C4 Hf1 C2 C3 -36.4(4) . .
C10 Hf1 C2 C3 -109.7(5) . .
C9 Hf1 C2 C3 -152.5(4) . .
Si4 Hf1 C2 C3 150.8(4) . .
Si1 Hf1 C2 C3 62.3(4) . .
C7 Hf1 C2 C1 92.8(6) . .
C5 Hf1 C2 C1 36.8(4) . .
C6 Hf1 C2 C1 48.6(5) . .
C8 Hf1 C2 C1 -142(2) . .
C4 Hf1 C2 C1 78.1(5) . .
C10 Hf1 C2 C1 4.8(6) . .
C3 Hf1 C2 C1 114.4(6) . .
C9 Hf1 C2 C1 -38.1(7) . .
Si4 Hf1 C2 C1 -94.8(4) . .
Si1 Hf1 C2 C1 176.7(4) . .
C1 C2 C3 C4 -0.9(8) . .
Hf1 C2 C3 C4 64.2(5) . .
C1 C2 C3 Hf1 -65.1(4) . .
C7 Hf1 C3 C2 168.0(4) . .
C1 Hf1 C3 C2 38.2(4) . .
C5 Hf1 C3 C2 78.7(5) . .
C6 Hf1 C3 C2 131.7(4) . .
C8 Hf1 C3 C2 -169.1(5) . .
C4 Hf1 C3 C2 116.7(6) . .
C10 Hf1 C3 C2 100.4(5) . .
C9 Hf1 C3 C2 107.3(10) . .
Si4 Hf1 C3 C2 -31.0(5) . .
Si1 Hf1 C3 C2 -116.1(4) . .
C7 Hf1 C3 C4 51.3(5) . .
C1 Hf1 C3 C4 -78.5(5) . .
C5 Hf1 C3 C4 -38.0(4) . .
C6 Hf1 C3 C4 15.1(5) . .
C8 Hf1 C3 C4 74.2(6) . .
C2 Hf1 C3 C4 -116.7(6) . .
C10 Hf1 C3 C4 -16.3(6) . .
C9 Hf1 C3 C4 -9.4(12) . .
Si4 Hf1 C3 C4 -147.7(4) . .
Si1 Hf1 C3 C4 127.2(4) . .
C2 C3 C4 C5 0.9(8) . .
Hf1 C3 C4 C5 65.3(5) . .
C2 C3 C4 Hf1 -64.3(5) . .
C7 Hf1 C4 C3 -136.8(4) . .
C1 Hf1 C4 C3 77.4(5) . .
C5 Hf1 C4 C3 114.3(7) . .
C6 Hf1 C4 C3 -166.0(5) . .
C8 Hf1 C4 C3 -139.2(4) . .
C2 Hf1 C4 C3 35.9(4) . .
C10 Hf1 C4 C3 168.0(4) . .
C9 Hf1 C4 C3 176.8(4) . .
Si4 Hf1 C4 C3 46.1(5) . .
Si1 Hf1 C4 C3 -52.5(4) . .
C7 Hf1 C4 C5 108.9(5) . .
C1 Hf1 C4 C5 -36.9(4) . .
C6 Hf1 C4 C5 79.7(5) . .
C8 Hf1 C4 C5 106.5(5) . .
C2 Hf1 C4 C5 -78.4(5) . .
C10 Hf1 C4 C5 53.7(5) . .
C3 Hf1 C4 C5 -114.3(7) . .
C9 Hf1 C4 C5 62.5(6) . .
Si4 Hf1 C4 C5 -68.2(5) . .
Si1 Hf1 C4 C5 -166.8(4) . .
C2 C1 C5 C4 0.1(8) . .
Hf1 C1 C5 C4 -67.1(5) . .
C2 C1 C5 Hf1 67.2(5) . .
C3 C4 C5 C1 -0.6(8) . .
Hf1 C4 C5 C1 66.5(5) . .
C3 C4 C5 Hf1 -67.1(5) . .
C7 Hf1 C5 C1 167.4(4) . .
C6 Hf1 C5 C1 151.2(5) . .
C8 Hf1 C5 C1 142.0(4) . .
C4 Hf1 C5 C1 -114.8(7) . .
C2 Hf1 C5 C1 -37.8(4) . .
C10 Hf1 C5 C1 118.1(5) . .
C3 Hf1 C5 C1 -77.7(5) . .
C9 Hf1 C5 C1 109.7(5) . .
Si4 Hf1 C5 C1 18.5(5) . .
Si1 Hf1 C5 C1 -97.3(4) . .
C7 Hf1 C5 C4 -77.8(5) . .
C1 Hf1 C5 C4 114.8(7) . .
C6 Hf1 C5 C4 -93.9(5) . .
C8 Hf1 C5 C4 -103.2(5) . .
C2 Hf1 C5 C4 77.0(5) . .
C10 Hf1 C5 C4 -127.1(5) . .
C3 Hf1 C5 C4 37.2(4) . .
C9 Hf1 C5 C4 -135.5(4) . .
Si4 Hf1 C5 C4 133.4(4) . .
Si1 Hf1 C5 C4 17.5(6) . .
C1 Hf1 C6 C7 166.2(4) . .
C5 Hf1 C6 C7 150.6(5) . .
C8 Hf1 C6 C7 -38.0(4) . .
C4 Hf1 C6 C7 116.9(5) . .
C2 Hf1 C6 C7 140.7(4) . .
C10 Hf1 C6 C7 -115.5(7) . .
C3 Hf1 C6 C7 108.8(5) . .
C9 Hf1 C6 C7 -78.5(5) . .
Si4 Hf1 C6 C7 -93.7(5) . .
Si1 Hf1 C6 C7 20.3(5) . .
C7 Hf1 C6 C10 115.5(7) . .
C1 Hf1 C6 C10 -78.3(5) . .
C5 Hf1 C6 C10 -94.0(5) . .
C8 Hf1 C6 C10 77.5(5) . .
C4 Hf1 C6 C10 -127.6(5) . .
C2 Hf1 C6 C10 -103.8(5) . .
C3 Hf1 C6 C10 -135.7(4) . .
C9 Hf1 C6 C10 37.0(4) . .
Si4 Hf1 C6 C10 21.7(5) . .
Si1 Hf1 C6 C10 135.8(4) . .
C10 C6 C7 C8 0.5(8) . .
Hf1 C6 C7 C8 67.6(5) . .
C10 C6 C7 Hf1 -67.1(5) . .
C1 Hf1 C7 C6 -19.8(6) . .
C5 Hf1 C7 C6 -29.9(5) . .
C8 Hf1 C7 C6 114.0(6) . .
C4 Hf1 C7 C6 -62.6(5) . .
C2 Hf1 C7 C6 -74.7(7) . .
C10 Hf1 C7 C6 36.8(4) . .
C3 Hf1 C7 C6 -87.7(5) . .
C9 Hf1 C7 C6 77.0(5) . .
Si4 Hf1 C7 C6 114.9(4) . .
Si1 Hf1 C7 C6 -161.4(4) . .
C1 Hf1 C7 C8 -133.8(5) . .
C5 Hf1 C7 C8 -143.9(4) . .
C6 Hf1 C7 C8 -114.0(6) . .
C4 Hf1 C7 C8 -176.6(4) . .
C2 Hf1 C7 C8 171.4(5) . .
C10 Hf1 C7 C8 -77.1(5) . .
C3 Hf1 C7 C8 158.3(4) . .
C9 Hf1 C7 C8 -37.0(4) . .
Si4 Hf1 C7 C8 0.9(5) . .
Si1 Hf1 C7 C8 84.6(4) . .
C6 C7 C8 C9 0.2(8) . .
Hf1 C7 C8 C9 67.6(5) . .
C6 C7 C8 Hf1 -67.4(5) . .
C7 Hf1 C8 C9 -114.7(6) . .
C1 Hf1 C8 C9 -22.9(7) . .
C5 Hf1 C8 C9 -66.0(5) . .
C6 Hf1 C8 C9 -77.0(5) . .
C4 Hf1 C8 C9 -110.3(5) . .
C2 Hf1 C8 C9 113(2) . .
C10 Hf1 C8 C9 -36.4(4) . .
C3 Hf1 C8 C9 -152.9(4) . .
Si4 Hf1 C8 C9 66.0(4) . .
Si1 Hf1 C8 C9 154.5(4) . .
C1 Hf1 C8 C7 91.7(6) . .
C5 Hf1 C8 C7 48.7(6) . .
C6 Hf1 C8 C7 37.6(4) . .
C4 Hf1 C8 C7 4.4(6) . .
C2 Hf1 C8 C7 -133(2) . .
C10 Hf1 C8 C7 78.3(5) . .
C3 Hf1 C8 C7 -38.2(7) . .
C9 Hf1 C8 C7 114.7(6) . .
Si4 Hf1 C8 C7 -179.3(4) . .
Si1 Hf1 C8 C7 -90.8(4) . .
C7 C8 C9 C10 -0.8(8) . .
Hf1 C8 C9 C10 64.6(5) . .
C7 C8 C9 Hf1 -65.4(5) . .
C7 Hf1 C9 C10 -78.3(5) . .
C1 Hf1 C9 C10 51.3(5) . .
C5 Hf1 C9 C10 15.6(5) . .
C6 Hf1 C9 C10 -37.4(4) . .
C8 Hf1 C9 C10 -116.1(6) . .
C4 Hf1 C9 C10 -16.3(6) . .
C2 Hf1 C9 C10 74.4(6) . .
C3 Hf1 C9 C10 -9.4(12) . .
Si4 Hf1 C9 C10 131.4(4) . .
Si1 Hf1 C9 C10 -143.1(4) . .
C7 Hf1 C9 C8 37.7(4) . .
C1 Hf1 C9 C8 167.4(4) . .
C5 Hf1 C9 C8 131.7(4) . .
C6 Hf1 C9 C8 78.6(5) . .
C4 Hf1 C9 C8 99.8(5) . .
C2 Hf1 C9 C8 -169.5(5) . .
C10 Hf1 C9 C8 116.1(6) . .
C3 Hf1 C9 C8 106.7(10) . .
Si4 Hf1 C9 C8 -112.5(4) . .
Si1 Hf1 C9 C8 -27.1(4) . .
C7 C6 C10 C9 -1.0(8) . .
Hf1 C6 C10 C9 -66.6(5) . .
C7 C6 C10 Hf1 65.6(5) . .
C8 C9 C10 C6 1.1(8) . .
Hf1 C9 C10 C6 65.0(5) . .
C8 C9 C10 Hf1 -63.9(5) . .
C7 Hf1 C10 C6 -37.0(4) . .
C1 Hf1 C10 C6 108.4(5) . .
C5 Hf1 C10 C6 79.7(5) . .
C8 Hf1 C10 C6 -78.2(5) . .
C4 Hf1 C10 C6 53.1(5) . .
C2 Hf1 C10 C6 105.7(5) . .
C3 Hf1 C10 C6 62.0(5) . .
C9 Hf1 C10 C6 -114.8(6) . .
Si4 Hf1 C10 C6 -164.1(4) . .
Si1 Hf1 C10 C6 -62.9(5) . .
C7 Hf1 C10 C9 77.8(5) . .
C1 Hf1 C10 C9 -136.8(5) . .
C5 Hf1 C10 C9 -165.5(5) . .
C6 Hf1 C10 C9 114.8(6) . .
C8 Hf1 C10 C9 36.6(4) . .
C4 Hf1 C10 C9 167.9(4) . .
C2 Hf1 C10 C9 -139.5(4) . .
C3 Hf1 C10 C9 176.8(4) . .
Si4 Hf1 C10 C9 -49.3(4) . .
Si1 Hf1 C10 C9 51.9(5) . .
C21 Si7 C23 K1 116.3(7) . 1_645
C22 Si7 C23 K1 6.4(8) . 1_645
Si4 Si7 C23 K1 -119.7(6) . 1_645
C37 O1 C27 C28 174.3(6) . .
K1 O1 C27 C28 -51.7(7) . .
C29 O2 C28 C27 -178.1(6) . .
K1 O2 C28 C27 -44.6(7) . .
O1 C27 C28 O2 63.7(8) . .
C28 O2 C29 C30 -174.0(6) . .
K1 O2 C29 C30 51.1(7) . .
C31 O3 C30 C29 178.4(6) . .
K1 O3 C30 C29 45.0(7) . .
O2 C29 C30 O3 -63.8(8) . .
C30 O3 C31 C32 176.4(6) . .
K1 O3 C31 C32 -49.5(7) . .
C33 O4 C32 C31 179.4(6) . .
K1 O4 C32 C31 -46.2(7) . .
O3 C31 C32 O4 63.4(8) . .
C32 O4 C33 C38 -178.0(6) . .
K1 O4 C33 C38 48.2(7) . .
C38 O5 C34 C35 179.1(6) . .
K1 O5 C34 C35 -46.1(7) . .
C36 O6 C35 C34 176.3(6) . .
K1 O6 C35 C34 -51.8(7) . .
O5 C34 C35 O6 65.0(8) . .
C35 O6 C36 C37 -178.3(6) . .
K1 O6 C36 C37 50.4(6) . .
C27 O1 C37 C36 -178.4(6) . .
K1 O1 C37 C36 48.1(7) . .
O6 C36 C37 O1 -64.7(7) . .
C34 O5 C38 C33 -176.9(6) . .
K1 O5 C38 C33 48.1(7) . .
O4 C33 C38 O5 -63.5(7) . .
